data_7008515
loop_
_publ_author_name
'Lau, Jasmine Po-Kwan'
'Wong, Wing-Tak'

_publ_section_title
;
 Synthesis and structural characterization of a series of high-hydride
 content osmium-rhodium carbonyl complexes by the hydrogenation of
 arene-coordinated clusters.
;
_journal_issue 15
_journal_name_full 'Dalton transactions (Cambridge, England : 2003)'
_journal_page_first 2579
_journal_page_last 2587
_journal_paper_doi 10.1039/b503833b
_journal_year 2005
_chemical_formula_moiety 'C19 H9 O12 Os4 Rh '
_chemical_formula_sum 'C19 H9 O12 Os4 Rh'
_chemical_formula_weight 1292.98
_space_group_IT_number 14
_symmetry_cell_setting monoclinic
_symmetry_Int_Tables_number 14
_symmetry_space_group_name_Hall '-P 2ybc'
_symmetry_space_group_name_H-M 'P 1 21/c 1'
_audit_creation_date 2005-02-01
_audit_creation_method 'by CrystalStructure v3.5.1'
_cell_angle_alpha 90.00
_cell_angle_beta 94.24(1)
_cell_angle_gamma 90.00
_cell_formula_units_Z 4
_cell_length_a 8.605(2)
_cell_length_b 16.268(5)
_cell_length_c 17.416(5)
_cell_measurement_reflns_used 15317
_cell_measurement_temperature 298(1)
_cell_measurement_theta_max 27.5
_cell_measurement_theta_min 1.2
_cell_volume 2431.3(12)
_computing_cell_refinement 'SAINT (Bruker, 1999)'
_computing_data_collection 'SMART (Bruker, 1998)'
_computing_data_reduction 'SAINT & CrystalStructure (Rigaku/MSC and Rigaku Corporation, 2003)'
_computing_molecular_graphics 'ORTEP-3 (Farrugia, 1997)'
_computing_publication_material 'CrystalStructure Ver. 3.5.1'
_computing_structure_refinement 'CRYSTALS (Watkin et al., 1996)'
_computing_structure_solution 'SHELXS-97 (Sheldrick, 1997)'
_diffrn_measured_fraction_theta_full 0.9722
_diffrn_measured_fraction_theta_max 0.9722
_diffrn_measurement_device_type CCD
_diffrn_measurement_method \w
_diffrn_radiation_type 'Mo K\a'
_diffrn_radiation_wavelength 0.7107
_diffrn_reflns_av_R_equivalents 0.037
_diffrn_reflns_limit_h_max 11
_diffrn_reflns_limit_h_min -10
_diffrn_reflns_limit_k_max 21
_diffrn_reflns_limit_k_min -15
_diffrn_reflns_limit_l_max 22
_diffrn_reflns_limit_l_min -22
_diffrn_reflns_number 15317
_diffrn_reflns_theta_full 27.50
_diffrn_reflns_theta_max 27.50
_exptl_absorpt_coefficient_mu 21.539
_exptl_absorpt_correction_T_max 1.000
_exptl_absorpt_correction_T_min 0.660
_exptl_absorpt_correction_type multi-scan
_exptl_absorpt_process_details 'SADABS (Sheldrick, 1997)'
_exptl_crystal_colour black
_exptl_crystal_density_diffrn 3.532
_exptl_crystal_density_method 'not measured'
_exptl_crystal_description block
_exptl_crystal_F_000 2272.00
_exptl_crystal_size_max 0.22
_exptl_crystal_size_mid 0.18
_exptl_crystal_size_min 0.12
_refine_diff_density_max 1.31
_refine_diff_density_min -1.37
_refine_ls_extinction_method none
_refine_ls_goodness_of_fit_ref 1.023
_refine_ls_hydrogen_treatment mixed
_refine_ls_number_parameters 333
_refine_ls_number_reflns 3964
_refine_ls_R_factor_gt 0.0290
_refine_ls_shift/su_max 0.0000
_refine_ls_structure_factor_coef F
_refine_ls_weighting_details 'w = 1/[0.0002Fo^2^ + 1.0000\s(Fo^2^) + 0.0001]'
_refine_ls_weighting_scheme calc
_refine_ls_wR_factor_ref 0.0290
_reflns_number_gt 3947
_reflns_number_total 5632
_reflns_threshold_expression F^2^>2.0\s(F^2^)
_cod_data_source_file b503833b.txt
_cod_data_source_block wt0912w
_cod_original_sg_symbol_H-M 'P 21/c'
_cod_original_formula_sum 'C19 H9 O12 Os4 Rh '
_cod_database_code 7008515

loop_
_symmetry_equiv_pos_as_xyz
x,y,z
-x,-y,-z
-x,y+1/2,-z+1/2
x,-y+1/2,z+1/2

loop_
_atom_site_label
_atom_site_type_symbol
_atom_site_fract_x
_atom_site_fract_y
_atom_site_fract_z
_atom_site_U_iso_or_equiv
_atom_site_adp_type
_atom_site_occupancy
_atom_site_symmetry_multiplicity
_atom_site_calc_flag
_atom_site_refinement_flags
_atom_site_disorder_assembly
_atom_site_disorder_group
Os(1) Os 0.09786(4) 0.27242(2) 0.20001(2) 0.02947(10) Uani 1.00 1 d . . .
Os(2) Os 0.31257(5) 0.38529(2) 0.15406(2) 0.03400(11) Uani 1.00 1 d . . .
Os(3) Os 0.41893(4) 0.23140(2) 0.20505(2) 0.02941(10) Uani 1.00 1 d . . .
Os(4) Os 0.19638(4) 0.11751(2) 0.15385(2) 0.03113(11) Uani 1.00 1 d . . .
Rh(1) Rh 0.24568(8) 0.25099(5) 0.06751(4) 0.0284(2) Uani 1.00 1 d . . .
O(1) O -0.1648(9) 0.3305(6) 0.0867(5) 0.070(3) Uani 1.00 1 d . . .
O(2) O -0.1065(10) 0.1540(5) 0.2823(5) 0.069(3) Uani 1.00 1 d . . .
O(3) O 0.0391(10) 0.4118(5) 0.3113(4) 0.057(3) Uani 1.00 1 d . . .
O(4) O 0.3605(10) 0.5008(5) 0.2904(5) 0.069(3) Uani 1.00 1 d . . .
O(5) O 0.0859(11) 0.5045(6) 0.0742(5) 0.081(3) Uani 1.00 1 d . . .
O(6) O 0.5809(10) 0.4492(5) 0.0678(5) 0.061(3) Uani 1.00 1 d . . .
O(7) O 0.6446(11) 0.3525(6) 0.2865(6) 0.091(4) Uani 1.00 1 d . . .
O(8) O 0.6557(10) 0.1690(6) 0.0969(5) 0.069(3) Uani 1.00 1 d . . .
O(9) O 0.5102(10) 0.1079(5) 0.3318(4) 0.061(3) Uani 1.00 1 d . . .
O(10) O 0.3932(10) -0.0028(6) 0.0713(5) 0.075(3) Uani 1.00 1 d . . .
O(11) O -0.0954(9) 0.0459(5) 0.0700(5) 0.055(3) Uani 1.00 1 d . . .
O(12) O 0.1842(10) 0.0095(6) 0.2953(5) 0.072(3) Uani 1.00 1 d . . .
C(1) C -0.0691(13) 0.3063(7) 0.1289(6) 0.046(3) Uani 1.00 1 d . . .
C(2) C -0.0249(13) 0.1936(6) 0.2498(6) 0.044(3) Uani 1.00 1 d . . .
C(3) C 0.0639(12) 0.3615(7) 0.2678(6) 0.040(3) Uani 1.00 1 d . . .
C(4) C 0.3466(13) 0.4586(6) 0.2373(7) 0.045(3) Uani 1.00 1 d . . .
C(5) C 0.1731(13) 0.4592(6) 0.1037(6) 0.042(3) Uani 1.00 1 d . . .
C(6) C 0.484(1) 0.4238(7) 0.1009(6) 0.044(3) Uani 1.00 1 d . . .
C(7) C 0.554(1) 0.3126(7) 0.2534(7) 0.053(4) Uani 1.00 1 d . . .
C(8) C 0.5684(13) 0.1939(7) 0.1379(6) 0.048(3) Uani 1.00 1 d . . .
C(9) C 0.4730(12) 0.1521(6) 0.2831(6) 0.039(3) Uani 1.00 1 d . . .
C(10) C 0.321(1) 0.0431(7) 0.1033(6) 0.045(3) Uani 1.00 1 d . . .
C(11) C 0.0107(13) 0.0749(7) 0.1021(6) 0.040(3) Uani 1.00 1 d . . .
C(12) C 0.1856(12) 0.0486(6) 0.2398(7) 0.043(3) Uani 1.00 1 d . . .
C(13) C 0.1270(13) 0.3103(7) -0.0415(5) 0.044(3) Uani 1.00 1 d . . .
C(14) C 0.285(1) 0.3334(7) -0.0375(6) 0.048(4) Uani 1.00 1 d . . .
C(15) C 0.4005(13) 0.2706(7) -0.0327(6) 0.046(3) Uani 1.00 1 d . . .
C(16) C 0.354(2) 0.1886(8) -0.0337(6) 0.056(4) Uani 1.00 1 d . . .
C(17) C 0.1903(13) 0.1681(7) -0.0397(5) 0.041(3) Uani 1.00 1 d . . .
C(18) C 0.0773(13) 0.2294(7) -0.0439(5) 0.044(3) Uani 1.00 1 d . . .
C(19) C -0.096(1) 0.2087(9) -0.0554(6) 0.068(4) Uani 1.00 1 d . . .
H(1) H 0.0505(13) 0.3524(7) -0.0426(5) 0.053(3) Uiso 1.00 1 c . . .
H(2) H 0.314(1) 0.3898(7) -0.0379(6) 0.058(4) Uiso 1.00 1 c . . .
H(3) H 0.5080(13) 0.2845(7) -0.0289(6) 0.056(4) Uiso 1.00 1 c . . .
H(4) H 0.430(2) 0.1462(8) -0.0305(6) 0.068(4) Uiso 1.00 1 c . . .
H(5) H 0.1595(13) 0.1120(7) -0.0408(5) 0.049(3) Uiso 1.00 1 c . . .
H(6) H -0.149(1) 0.2315(9) -0.0144(6) 0.081(5) Uiso 1.00 1 c . . .
H(7) H -0.138(1) 0.2311(9) -0.1029(6) 0.081(5) Uiso 1.00 1 c . . .
H(8) H -0.109(1) 0.1508(9) -0.0560(6) 0.081(5) Uiso 1.00 1 c . . .
H(9) H 0.2642 0.2523 0.2647 0.0380 Uiso 1.00 1 c . . .

loop_
_atom_site_aniso_label
_atom_site_aniso_U_11
_atom_site_aniso_U_22
_atom_site_aniso_U_33
_atom_site_aniso_U_12
_atom_site_aniso_U_13
_atom_site_aniso_U_23
Os(1) 0.0303(2) 0.0290(2) 0.0290(2) 0.0026(2) 0.0016(2) -0.0025(2)
Os(2) 0.0415(2) 0.0222(2) 0.0371(2) -0.0028(2) -0.0051(2) 0.0010(2)
Os(3) 0.0288(2) 0.0268(2) 0.0319(2) 0.0006(2) -0.0028(2) 0.0023(2)
Os(4) 0.0374(2) 0.0228(2) 0.0330(2) -0.0026(2) 0.0013(2) 0.0004(2)
Rh(1) 0.0331(4) 0.0268(4) 0.0251(4) -0.0001(3) 0.0006(3) 0.0009(3)
O(1) 0.057(5) 0.094(7) 0.056(5) 0.036(5) -0.020(4) -0.008(5)
O(2) 0.073(6) 0.053(6) 0.085(7) -0.021(5) 0.032(5) -0.002(5)
O(3) 0.080(6) 0.045(5) 0.048(5) 0.014(4) 0.007(4) -0.021(4)
O(4) 0.095(7) 0.057(6) 0.054(5) -0.020(5) -0.007(5) -0.019(5)
O(5) 0.097(7) 0.062(6) 0.080(7) 0.038(5) -0.020(5) -0.000(5)
O(6) 0.056(5) 0.054(6) 0.074(6) -0.007(4) 0.006(4) 0.015(4)
O(7) 0.080(7) 0.068(7) 0.117(8) -0.021(6) -0.049(6) 0.004(6)
O(8) 0.060(6) 0.090(7) 0.061(6) 0.010(5) 0.028(5) 0.007(5)
O(9) 0.087(6) 0.052(5) 0.046(5) 0.033(5) 0.011(4) 0.019(4)
O(10) 0.085(7) 0.076(7) 0.064(6) 0.030(5) 0.010(5) -0.016(5)
O(11) 0.051(5) 0.048(5) 0.062(5) -0.013(4) -0.014(4) 0.003(4)
O(12) 0.091(7) 0.071(6) 0.051(5) -0.018(5) -0.009(5) 0.029(5)
C(1) 0.044(7) 0.050(7) 0.044(7) 0.008(5) -0.003(5) -0.008(5)
C(2) 0.053(7) 0.024(6) 0.056(7) -0.003(5) 0.005(6) -0.006(5)
C(3) 0.039(6) 0.043(7) 0.036(6) 0.006(5) -0.001(5) 0.010(5)
C(4) 0.057(7) 0.022(5) 0.055(7) -0.003(5) -0.003(5) 0.005(5)
C(5) 0.065(8) 0.023(5) 0.039(6) 0.005(5) 0.001(5) -0.005(5)
C(6) 0.057(8) 0.040(7) 0.036(6) 0.003(6) -0.002(5) -0.001(5)
C(7) 0.055(8) 0.029(6) 0.073(8) -0.006(5) -0.018(6) 0.010(6)
C(8) 0.042(7) 0.070(8) 0.029(6) 0.004(6) -0.006(5) 0.003(5)
C(9) 0.049(7) 0.030(6) 0.038(6) 0.010(5) -0.002(5) -0.003(5)
C(10) 0.064(8) 0.036(6) 0.034(6) 0.004(6) -0.005(5) -0.001(5)
C(11) 0.048(7) 0.039(6) 0.034(6) 0.004(5) 0.001(5) 0.004(5)
C(12) 0.049(7) 0.026(6) 0.054(7) -0.006(5) 0.002(5) -0.011(5)
C(13) 0.053(7) 0.052(7) 0.027(5) 0.003(6) 0.001(5) 0.008(5)
C(14) 0.067(8) 0.043(7) 0.035(6) -0.007(6) 0.006(5) 0.008(5)
C(15) 0.050(7) 0.058(8) 0.032(6) -0.004(6) 0.013(5) 0.003(5)
C(16) 0.085(10) 0.059(8) 0.026(6) 0.017(7) 0.010(6) -0.007(5)
C(17) 0.060(7) 0.037(6) 0.026(5) -0.010(5) 0.002(5) -0.004(4)
C(18) 0.052(7) 0.052(7) 0.028(5) -0.003(6) -0.004(5) 0.001(5)
C(19) 0.068(9) 0.095(11) 0.038(7) -0.011(8) -0.009(6) -0.001(7)

loop_
_atom_type_symbol
_atom_type_description
_atom_type_scat_dispersion_real
_atom_type_scat_dispersion_imag
_atom_type_scat_source
Os Os -1.216 7.603
;
International Tables for Crystallography
(1992, Vol. C, Tables 4.2.6.8 and 6.1.1.4)
;
Rh Rh -1.118 0.919
;
International Tables for Crystallography
(1992, Vol. C, Tables 4.2.6.8 and 6.1.1.4)
;
C C 0.003 0.002
;
International Tables for Crystallography
(1992, Vol. C, Tables 4.2.6.8 and 6.1.1.4)
;
O O 0.011 0.006
;
International Tables for Crystallography
(1992, Vol. C, Tables 4.2.6.8 and 6.1.1.4)
;
H H 0.000 0.000
;
International Tables for Crystallography
(1992, Vol. C, Table 6.1.1.4)
;

loop_
_geom_angle_atom_site_label_1
_geom_angle_atom_site_label_2
_geom_angle_atom_site_label_3
_geom_angle
_geom_angle_publ_flag
_geom_angle_site_symmetry_1
_geom_angle_site_symmetry_2
_geom_angle_site_symmetry_3
Rh(1) Os(4) C(10) 98.0(3) yes . . .
Rh(1) Os(4) C(11) 101.0(3) yes . . .
Rh(1) Os(4) C(12) 161.0(3) yes . . .
Rh(1) Os(4) Os(1) 59.82(2) yes . . .
Rh(1) Os(4) Os(3) 60.38(2) yes . . .
C(10) Os(4) C(11) 91.8(5) yes . . .
C(10) Os(4) C(12) 93.0(5) yes . . .
C(10) Os(4) Os(1) 155.6(3) yes . . .
C(10) Os(4) Os(3) 100.2(3) yes . . .
C(11) Os(4) C(12) 94.0(4) yes . . .
C(11) Os(4) Os(1) 101.7(3) yes . . .
C(11) Os(4) Os(3) 158.9(3) yes . . .
C(12) Os(4) Os(1) 106.0(3) yes . . .
C(12) Os(4) Os(3) 102.5(3) yes . . .
Os(1) Os(4) Os(3) 61.36(1) yes . . .
C(13) Rh(1) C(14) 35.5(4) yes . . .
C(13) Rh(1) C(15) 64.0(4) yes . . .
C(13) Rh(1) C(16) 74.4(4) yes . . .
C(13) Rh(1) C(17) 61.9(4) yes . . .
C(13) Rh(1) C(18) 34.5(4) yes . . .
C(13) Rh(1) Os(1) 115.9(3) yes . . .
C(13) Rh(1) Os(2) 100.7(3) yes . . .
C(13) Rh(1) Os(3) 161.5(3) yes . . .
C(13) Rh(1) Os(4) 136.1(3) yes . . .
C(14) Rh(1) C(15) 36.0(4) yes . . .
C(14) Rh(1) C(16) 63.7(4) yes . . .
C(14) Rh(1) C(17) 74.6(4) yes . . .
C(14) Rh(1) C(18) 63.4(4) yes . . .
C(14) Rh(1) Os(1) 134.1(3) yes . . .
C(14) Rh(1) Os(2) 86.2(3) yes . . .
C(14) Rh(1) Os(3) 131.0(3) yes . . .
C(14) Rh(1) Os(4) 161.4(3) yes . . .
C(15) Rh(1) C(16) 35.4(4) yes . . .
C(15) Rh(1) C(17) 64.3(4) yes . . .
C(15) Rh(1) C(18) 75.6(4) yes . . .
C(15) Rh(1) Os(1) 162.8(3) yes . . .
C(15) Rh(1) Os(2) 101.6(3) yes . . .
C(15) Rh(1) Os(3) 111.8(3) yes . . .
C(15) Rh(1) Os(4) 131.4(3) yes . . .
C(16) Rh(1) C(17) 36.4(4) yes . . .
C(16) Rh(1) C(18) 64.0(4) yes . . .
C(16) Rh(1) Os(1) 161.0(3) yes . . .
C(16) Rh(1) Os(2) 135.1(3) yes . . .
C(16) Rh(1) Os(3) 113.3(3) yes . . .
C(16) Rh(1) Os(4) 99.3(3) yes . . .
C(17) Rh(1) C(18) 34.6(4) yes . . .
C(17) Rh(1) Os(1) 132.1(3) yes . . .
C(17) Rh(1) Os(2) 160.6(3) yes . . .
C(17) Rh(1) Os(3) 134.4(3) yes . . .
C(17) Rh(1) Os(4) 87.1(3) yes . . .
C(18) Rh(1) Os(1) 114.6(3) yes . . .
C(18) Rh(1) Os(2) 132.3(3) yes . . .
C(18) Rh(1) Os(3) 163.9(3) yes . . .
C(18) Rh(1) Os(4) 103.1(3) yes . . .
Os(1) Rh(1) Os(2) 61.20(2) yes . . .
Os(1) Rh(1) Os(3) 62.32(2) yes . . .
Os(2) Rh(1) Os(3) 61.69(2) yes . . .
Os(2) Rh(1) Os(4) 112.19(3) yes . . .
Os(4) Rh(1) Os(1) 61.96(2) yes . . .
Os(4) Rh(1) Os(3) 61.11(2) yes . . .
Os(1) C(1) O(1) 176(1) yes . . .
Os(1) C(2) O(2) 172(1) yes . . .
Os(1) C(3) O(3) 175.8(9) yes . . .
Os(2) C(4) O(4) 175(1) yes . . .
Os(2) C(5) O(5) 178(1) yes . . .
Os(2) C(6) O(6) 176(1) yes . . .
Os(3) C(7) O(7) 171(1) yes . . .
Os(3) C(8) O(8) 177(1) yes . . .
Os(3) C(9) O(9) 176.2(8) yes . . .
Os(4) C(10) O(10) 178.1(9) yes . . .
Os(4) C(11) O(11) 176(1) yes . . .
Os(4) C(12) O(12) 176.0(9) yes . . .
C(14) C(13) C(18) 123(1) yes . . .
C(14) C(13) H(1) 118(1) no . . .
C(18) C(13) H(1) 118(1) no . . .
H(1) C(13) Rh(1) 125.7(9) no . . .
Rh(1) C(13) C(14) 72.7(6) yes . . .
Rh(1) C(13) C(18) 75.2(6) yes . . .
C(15) C(14) H(2) 120(1) no . . .
H(2) C(14) Rh(1) 128(1) no . . .
H(2) C(14) C(13) 120(1) no . . .
Rh(1) C(14) C(15) 71.3(6) yes . . .
Rh(1) C(14) C(13) 71.8(6) yes . . .
C(13) C(14) C(15) 118(1) yes . . .
C(16) C(15) H(3) 120(1) no . . .
H(3) C(15) Rh(1) 126.7(9) no . . .
H(3) C(15) C(14) 120(1) no . . .
Rh(1) C(15) C(16) 72.1(6) yes . . .
Rh(1) C(15) C(14) 72.6(6) yes . . .
C(14) C(15) C(16) 119(1) yes . . .
C(17) C(16) H(4) 119(1) no . . .
H(4) C(16) Rh(1) 126(1) no . . .
H(4) C(16) C(15) 119(1) no . . .
Rh(1) C(16) C(17) 73.1(6) yes . . .
Rh(1) C(16) C(15) 72.5(6) yes . . .
C(15) C(16) C(17) 120(1) yes . . .
C(18) C(17) H(5) 119(1) no . . .
H(5) C(17) Rh(1) 127.9(9) no . . .
H(5) C(17) C(16) 119(1) no . . .
Rh(1) C(17) C(18) 74.2(6) yes . . .
Rh(1) C(17) C(16) 70.5(6) yes . . .
C(16) C(17) C(18) 120(1) yes . . .
C(19) C(18) Rh(1) 132.4(7) yes . . .
C(19) C(18) C(13) 120(1) yes . . .
C(19) C(18) C(17) 121(1) yes . . .
Rh(1) C(18) C(13) 70.3(6) yes . . .
Rh(1) C(18) C(17) 71.3(6) yes . . .
C(13) C(18) C(17) 117(1) yes . . .
H(6) C(19) H(7) 109(1) no . . .
H(6) C(19) H(8) 109(1) no . . .
H(6) C(19) C(18) 109(1) no . . .
H(7) C(19) H(8) 109(1) no . . .
H(7) C(19) C(18) 109(1) no . . .
H(8) C(19) C(18) 109(1) no . . .
Os(1) H(9) Os(3) 105 no . . .

loop_
_geom_bond_atom_site_label_1
_geom_bond_atom_site_label_2
_geom_bond_distance
_geom_bond_publ_flag
_geom_bond_site_symmetry_1
_geom_bond_site_symmetry_2
Os(1) Os(2) 2.7648(5) yes . .
Os(1) Os(3) 2.8373(5) yes . .
Os(1) Os(4) 2.7958(5) yes . .
Os(1) Rh(1) 2.7384(8) yes . .
Os(1) C(1) 1.91(1) yes . .
Os(1) C(2) 1.91(1) yes . .
Os(1) C(3) 1.91(1) yes . .
Os(1) H(9) 1.79 no . .
Os(2) Os(3) 2.7881(5) yes . .
Os(2) Rh(1) 2.6923(8) yes . .
Os(2) C(4) 1.88(1) yes . .
Os(2) C(5) 1.87(1) yes . .
Os(2) C(6) 1.90(1) yes . .
Os(3) Os(4) 2.7646(5) yes . .
Os(3) Rh(1) 2.7448(8) yes . .
Os(3) C(7) 1.91(1) yes . .
Os(3) C(8) 1.90(1) yes . .
Os(3) C(9) 1.91(1) yes . .
Os(3) H(9) 1.78 no . .
Os(4) Rh(1) 2.6927(8) yes . .
Os(4) C(10) 1.88(1) yes . .
Os(4) C(11) 1.91(1) yes . .
Os(4) C(12) 1.88(1) yes . .
Rh(1) C(13) 2.30(1) yes . .
Rh(1) C(14) 2.31(1) yes . .
Rh(1) C(15) 2.29(1) yes . .
Rh(1) C(16) 2.29(1) yes . .
Rh(1) C(17) 2.32(1) yes . .
Rh(1) C(18) 2.36(1) yes . .
O(1) C(1) 1.13(1) yes . .
O(2) C(2) 1.13(1) yes . .
O(3) C(3) 1.15(1) yes . .
O(4) C(4) 1.15(1) yes . .
O(5) C(5) 1.15(1) yes . .
O(6) C(6) 1.13(1) yes . .
O(7) C(7) 1.14(1) yes . .
O(8) C(8) 1.15(1) yes . .
O(9) C(9) 1.14(1) yes . .
O(10) C(10) 1.14(1) yes . .
O(11) C(11) 1.14(1) yes . .
O(12) C(12) 1.16(1) yes . .
C(13) C(14) 1.40(2) yes . .
C(13) C(18) 1.38(2) yes . .
C(13) H(1) 0.95(2) no . .
C(14) C(15) 1.43(2) yes . .
C(14) H(2) 0.95(2) no . .
C(15) C(16) 1.39(2) yes . .
C(15) H(3) 0.95(2) no . .
C(16) C(17) 1.44(2) yes . .
C(16) H(4) 0.95(2) no . .
C(17) C(18) 1.39(2) yes . .
C(17) H(5) 0.95(2) no . .
C(18) C(19) 1.53(2) yes . .
C(19) H(6) 0.95(2) no . .
C(19) H(7) 0.95(2) no . .
C(19) H(8) 0.95(2) no . .
